data_1568460
loop_
_publ_author_name
'Funaki, Sota'
'Kawawaki, Tokuhisa'
'Okada, Tomoshige'
'Takemae, Kana'
'Hossain, Sakiat'
'Niihori, Yoshiki'
'Naito, Takumi'
'Takagi, Makito'
'Shimazaki, Tomomi'
'Kikkawa, Soichi'
'Yamazoe, Seiji'
'Tachikawa, Masanori'
'Negishi, Yuichi'

_publ_section_title
;
 Improved activity for the oxygen evolution reaction using a tiara-like
 thiolate-protected nickel nanocluster.
;
_journal_issue 11
_journal_name_full Nanoscale
_journal_page_first 5201
_journal_page_last 5208
_journal_paper_doi 10.1039/d2nr06952k
_journal_volume 15
_journal_year 2023
_chemical_formula_moiety 'C80 H90 Ni5 S10, C Cl2'
_chemical_formula_sum 'C81 H90 Cl2 Ni5 S10'
_chemical_formula_weight 1748.57
_space_group_crystal_system triclinic
_space_group_IT_number 2
_space_group_name_Hall '-P 1'
_space_group_name_H-M_alt 'P -1'
_atom_sites_solution_hydrogens geom
_atom_sites_solution_primary dual
_audit_creation_date 2022-10-12
_audit_creation_method
;
Olex2 1.5
(compiled 2022.04.07 svn.rca3783a0 for OlexSys, GUI svn.r6498)
;
_audit_update_record
;
2022-10-13 deposited with the CCDC.	2023-02-07 downloaded from the CCDC.
;
_cell_angle_alpha 61.5700(10)
_cell_angle_beta 70.3550(10)
_cell_angle_gamma 68.3270(10)
_cell_formula_units_Z 2
_cell_length_a 16.3158(3)
_cell_length_b 17.0494(3)
_cell_length_c 17.7725(4)
_cell_measurement_reflns_used 9922
_cell_measurement_temperature 100.15
_cell_measurement_theta_max 25.37
_cell_measurement_theta_min 3.42
_cell_volume 3961.72(14)
_computing_cell_refinement 'SAINT V8.40B (?, 2016)'
_computing_data_reduction 'SAINT V8.40B (?, 2016)'
_computing_molecular_graphics 'Olex2 1.5 (Dolomanov et al., 2009)'
_computing_publication_material 'Olex2 1.5 (Dolomanov et al., 2009)'
_computing_structure_refinement 'SHELXL 2018/3 (Sheldrick, 2015)'
_computing_structure_solution 'SHELXT 2018/2 (Sheldrick, 2018)'
_diffrn_ambient_temperature 100.15
_diffrn_detector 'Bruker APEX2 area detector'
_diffrn_detector_area_resol_mean 7.9
_diffrn_detector_type 'CCD area detector'
_diffrn_measured_fraction_theta_full 0.921
_diffrn_measured_fraction_theta_max 0.921
_diffrn_measurement_device 'three-circle diffractometer'
_diffrn_measurement_device_type 'Bruker SMART APEX2 area detector'
_diffrn_measurement_method '\w and \f scans'
_diffrn_radiation_monochromator 'mirror optics'
_diffrn_radiation_probe x-ray
_diffrn_radiation_type MoK\a
_diffrn_radiation_wavelength 0.71073
_diffrn_reflns_av_R_equivalents 0.0199
_diffrn_reflns_av_unetI/netI 0.0223
_diffrn_reflns_Laue_measured_fraction_full 0.921
_diffrn_reflns_Laue_measured_fraction_max 0.921
_diffrn_reflns_limit_h_max 19
_diffrn_reflns_limit_h_min -19
_diffrn_reflns_limit_k_max 15
_diffrn_reflns_limit_k_min -20
_diffrn_reflns_limit_l_max 21
_diffrn_reflns_limit_l_min -21
_diffrn_reflns_number 37197
_diffrn_reflns_point_group_measured_fraction_full 0.921
_diffrn_reflns_point_group_measured_fraction_max 0.921
_diffrn_reflns_theta_full 25.242
_diffrn_reflns_theta_max 25.374
_diffrn_reflns_theta_min 2.741
_diffrn_source 'microfocus sealed X-ray tube'
_diffrn_source_current 1.4
_diffrn_source_power 0.07
_diffrn_source_type 'Incoatec I\ms'
_diffrn_source_voltage 50.0
_diffrn_standards_number 0
_exptl_absorpt_coefficient_mu 1.540
_exptl_absorpt_correction_T_max 0.7452
_exptl_absorpt_correction_T_min 0.6987
_exptl_absorpt_correction_type multi-scan
_exptl_absorpt_process_details
;
SADABS-2016/2 (Bruker,2016/2) was used for absorption correction.
wR2(int) was 0.0389 before and 0.0294 after correction.
The Ratio of minimum to maximum transmission is 0.9376.
The \l/2 correction factor is Not present.
;
_exptl_crystal_colour brown
_exptl_crystal_colour_primary brown
_exptl_crystal_density_diffrn 1.466
_exptl_crystal_description block
_exptl_crystal_F_000 1820
_exptl_crystal_size_max 0.3
_exptl_crystal_size_mid 0.27
_exptl_crystal_size_min 0.25
_refine_diff_density_max 1.876
_refine_diff_density_min -2.047
_refine_diff_density_rms 0.062
_refine_ls_extinction_method none
_refine_ls_goodness_of_fit_ref 1.019
_refine_ls_hydrogen_treatment constr
_refine_ls_matrix_type full
_refine_ls_number_parameters 880
_refine_ls_number_reflns 13420
_refine_ls_number_restraints 0
_refine_ls_restrained_S_all 1.019
_refine_ls_R_factor_all 0.0370
_refine_ls_R_factor_gt 0.0331
_refine_ls_shift/su_max 0.001
_refine_ls_shift/su_mean 0.000
_refine_ls_structure_factor_coef Fsqd
_refine_ls_weighting_details 'w=1/[\s^2^(Fo^2^)+(0.0098P)^2^+8.8218P] where P=(Fo^2^+2Fc^2^)/3'
_refine_ls_weighting_scheme calc
_refine_ls_wR_factor_gt 0.0726
_refine_ls_wR_factor_ref 0.0756
_reflns_Friedel_coverage 0.000
_reflns_number_gt 12411
_reflns_number_total 13420
_reflns_threshold_expression 'I > 2\s(I)'
_cod_data_source_file d2nr06952k2.cif
_cod_data_source_block 2
_cod_depositor_comments 'Adding full bibliography for 1568460.cif.'
_cod_original_cell_volume 3961.73(14)
_cod_database_code 1568460
_shelx_shelxl_version_number 2018/3
_shelx_space_group_comment
;
The symmetry employed for this shelxl refinement is uniquely defined
by the following loop, which should always be used as a source of
symmetry information in preference to the above space-group names.
They are only intended as comments.
;
_olex2_refinement_description
;
1. Fixed Uiso
 At 1.2 times of:
  All C(H) groups, All C(H,H) groups
2. Others
 Fixed Sof: C3(0.5) C1(0.5)
3.a Secondary CH2 refined with riding coordinates:
 C00I(H00A,H00B), C00K(H00C,H00D), C00L(H00E,H00F), C00M(H00G,H00H), C00N(H00I,
 H00J), C00P(H00K,H00L), C00W(H00M,H00N), C00X(H00P,H00Q), C00Y(H00R,H00S),
 C00Z(H00U,H00V), C010(H01A,H01B), C012(H01C,H01D), C015(H01E,H01F), C019(H01G,
 H01H), C01D(H01L,H01M), C01E(H01N,H01O), C01L(H01V,H01W), C01U(H4,H),
 C021(H02A,H02B), C02L(H02Q,H02R)
3.b Aromatic/amide H refined with riding coordinates:
 C00O(H00O), C00T(H00T), C013(H013), C014(H014), C02E(H02E), C02N(H02N),
 C02P(H02P), C02O(H02O), C02I(H02I), C018(H018), C01A(H01I), C01B(H01J),
 C01C(H01K), C01F(H01P), C01G(H01Q), C01H(H01R), C01I(H01S), C01J(H01T),
 C01K(H01U), C01M(H01X), C01O(H01Y), C01P(H01Z), C01Q(H01), C01R(H1), C01S(H2),
 C01T(H3), C01V(H5), C01W(H6), C01X(H7), C01Y(H8), C01Z(H9), C020(H020),
 C022(H022), C023(H023), C024(H024), C025(H025), C026(H026), C027(H027),
 C028(H028), C029(H029), C02A(H02C), C02B(H02D), C02C(H02F), C02D(H02G),
 C02F(H02H), C02G(H02J), C02H(H02K), C02J(H02L), C02K(H02M), C02M(H02S)
3.c Fitted hexagon refined as free rotating group:
 C017(C02E,C02N,C02P,C02O,C02I)
;
_olex2_submission_special_instructions 'No special instructions were received'

loop_
_space_group_symop_operation_xyz
'x, y, z'
'-x, -y, -z'

loop_
_atom_site_label
_atom_site_type_symbol
_atom_site_fract_x
_atom_site_fract_y
_atom_site_fract_z
_atom_site_U_iso_or_equiv
_atom_site_adp_type
_atom_site_occupancy
_atom_site_site_symmetry_order
_atom_site_calc_flag
_atom_site_refinement_flags_posn
_atom_site_refinement_flags_adp
_atom_site_refinement_flags_occupancy
_atom_site_disorder_assembly
_atom_site_disorder_group
Ni01 Ni 0.45504(2) 0.34369(2) 0.49768(2) 0.01274(7) Uani 1 1 d . . . . .
Ni02 Ni 0.17698(2) 0.38983(2) 0.42394(2) 0.01268(7) Uani 1 1 d . . . . .
Ni03 Ni 0.27675(2) 0.45175(2) 0.47996(2) 0.01234(7) Uani 1 1 d . . . . .
Ni04 Ni 0.30364(2) 0.23988(2) 0.40213(2) 0.01365(7) Uani 1 1 d . . . . .
Ni05 Ni 0.47534(2) 0.21333(2) 0.43975(2) 0.01352(7) Uani 1 1 d . . . . .
S006 S 0.22909(4) 0.36284(4) 0.30445(4) 0.01479(12) Uani 1 1 d . . . . .
S007 S 0.40616(4) 0.48936(4) 0.41149(4) 0.01427(12) Uani 1 1 d . . . . .
S008 S 0.34226(4) 0.38258(4) 0.59316(3) 0.01404(11) Uani 1 1 d . . . . .
S009 S 0.15134(4) 0.40505(4) 0.54721(3) 0.01382(11) Uani 1 1 d . . . . .
S00A S 0.48131(4) 0.19206(4) 0.57096(4) 0.01536(12) Uani 1 1 d . . . . .
S00B S 0.43242(4) 0.26953(4) 0.31591(4) 0.01488(12) Uani 1 1 d . . . . .
S00C S 0.56320(4) 0.30330(4) 0.39954(4) 0.01516(12) Uani 1 1 d . . . . .
S00D S 0.16448(4) 0.24749(4) 0.47952(4) 0.01538(12) Uani 1 1 d . . . . .
S00E S 0.39668(4) 0.11621(4) 0.47737(4) 0.01577(12) Uani 1 1 d . . . . .
S00F S 0.21103(4) 0.52269(4) 0.36661(3) 0.01400(11) Uani 1 1 d . . . . .
C00I C 0.56869(16) 0.39303(17) 0.28937(15) 0.0178(5) Uani 1 1 d . . . . .
H00A H 0.595838 0.365546 0.247003 0.021 Uiso 1 1 calc R U . . .
H00B H 0.508641 0.430204 0.279859 0.021 Uiso 1 1 calc R U . . .
C00J C 0.28127(16) 0.19255(16) 0.84322(15) 0.0174(5) Uani 1 1 d . . . . .
C00K C 0.32813(17) 0.65417(16) 0.43404(16) 0.0201(5) Uani 1 1 d . . . . .
H00C H 0.271753 0.636222 0.458621 0.024 Uiso 1 1 calc R U . . .
H00D H 0.328045 0.690887 0.462242 0.024 Uiso 1 1 calc R U . . .
C00L C 0.33750(16) 0.24589(17) 0.75969(15) 0.0195(5) Uani 1 1 d . . . . .
H00E H 0.395900 0.204918 0.749567 0.023 Uiso 1 1 calc R U . . .
H00F H 0.346970 0.294741 0.766748 0.023 Uiso 1 1 calc R U . . .
C00M C 0.29501(16) 0.28823(16) 0.67978(15) 0.0163(5) Uani 1 1 d . . . . .
H00G H 0.230521 0.310936 0.695880 0.020 Uiso 1 1 calc R U . . .
H00H H 0.305650 0.241370 0.658973 0.020 Uiso 1 1 calc R U . . .
C00N C 0.29224(16) 0.54000(16) 0.26324(14) 0.0167(5) Uani 1 1 d . . . . .
H00I H 0.331586 0.574248 0.257602 0.020 Uiso 1 1 calc R U . . .
H00J H 0.328972 0.480716 0.262501 0.020 Uiso 1 1 calc R U . . .
C00O C 0.40991(18) 0.73922(17) 0.28275(17) 0.0240(5) Uani 1 1 d . . . . .
H00O H 0.462305 0.715762 0.304630 0.029 Uiso 1 1 calc R U . . .
C00P C 0.14024(16) 0.19469(16) 0.59860(15) 0.0182(5) Uani 1 1 d . . . . .
H00K H 0.164815 0.128439 0.619341 0.022 Uiso 1 1 calc R U . . .
H00L H 0.167149 0.218806 0.621521 0.022 Uiso 1 1 calc R U . . .
C00Q C 0.33122(17) 0.71412(16) 0.33791(16) 0.0197(5) Uani 1 1 d . . . . .
C00R C 0.64192(17) 0.52390(17) 0.18648(16) 0.0202(5) Uani 1 1 d . . . . .
C00S C 0.00902(16) 0.16976(18) 0.72639(16) 0.0228(5) Uani 1 1 d . . . . .
C00T C 0.21750(17) 0.15576(18) 0.84406(17) 0.0220(5) Uani 1 1 d . . . . .
H00T H 0.208530 0.163767 0.791604 0.026 Uiso 1 1 calc R U . . .
C00U C 0.45710(16) 0.13554(16) 0.16291(15) 0.0173(5) Uani 1 1 d . . . . .
C00V C 0.07508(17) 0.48535(17) 0.69748(16) 0.0204(5) Uani 1 1 d . . . . .
C00W C 0.35873(16) 0.05846(16) 0.59489(15) 0.0173(5) Uani 1 1 d . . . . .
H00M H 0.409139 0.032075 0.624160 0.021 Uiso 1 1 calc R U . . .
H00N H 0.314193 0.102616 0.617334 0.021 Uiso 1 1 calc R U . . .
C00X C 0.31788(17) -0.01752(17) 0.61248(16) 0.0199(5) Uani 1 1 d . . . . .
H00P H 0.267756 0.010411 0.582613 0.024 Uiso 1 1 calc R U . . .
H00Q H 0.362630 -0.059162 0.587124 0.024 Uiso 1 1 calc R U . . .
C00Y C 0.62533(18) 0.45303(18) 0.27886(16) 0.0227(5) Uani 1 1 d . . . . .
H00R H 0.594736 0.484288 0.318037 0.027 Uiso 1 1 calc R U . . .
H00S H 0.682617 0.413956 0.295268 0.027 Uiso 1 1 calc R U . . .
C00Z C 0.24285(16) 0.59318(17) 0.18644(15) 0.0192(5) Uani 1 1 d . . . . .
H00U H 0.199249 0.561863 0.195308 0.023 Uiso 1 1 calc R U . . .
H00V H 0.210545 0.654500 0.184285 0.023 Uiso 1 1 calc R U . . .
C010 C 0.06625(16) 0.51203(17) 0.54574(15) 0.0179(5) Uani 1 1 d . . . . .
H01A H 0.069119 0.557966 0.486155 0.022 Uiso 1 1 calc R U . . .
H01B H 0.006963 0.500537 0.566764 0.022 Uiso 1 1 calc R U . . .
C011 C 0.30771(16) 0.60069(17) 0.10069(15) 0.0187(5) Uani 1 1 d . . . . .
C012 C 0.42114(16) 0.20207(17) 0.20712(16) 0.0186(5) Uani 1 1 d . . . . .
H01C H 0.361514 0.196647 0.241440 0.022 Uiso 1 1 calc R U . . .
H01D H 0.415491 0.264495 0.162707 0.022 Uiso 1 1 calc R U . . .
C013 C 0.54883(17) 0.10243(19) 0.13621(17) 0.0246(5) Uani 1 1 d . . . . .
H013 H 0.589624 0.123265 0.143635 0.029 Uiso 1 1 calc R U . . .
C014 C 0.00233(19) 0.4466(2) 0.74553(18) 0.0277(6) Uani 1 1 d . . . . .
H014 H -0.044314 0.460706 0.718658 0.033 Uiso 1 1 calc R U . . .
C015 C 0.07987(17) 0.54970(17) 0.60240(16) 0.0206(5) Uani 1 1 d . . . . .
H01E H 0.138109 0.563741 0.579199 0.025 Uiso 1 1 calc R U . . .
H01F H 0.034429 0.606980 0.597957 0.025 Uiso 1 1 calc R U . . .
C016 C 0.28485(16) -0.07368(17) 0.70788(16) 0.0196(5) Uani 1 1 d . . . . .
C017 C 0.10095(11) 0.32236(12) 0.16596(12) 0.0205(5) Uani 1 1 d G . . . .
C02E C 0.03268(13) 0.39472(12) 0.12701(13) 0.0389(7) Uani 1 1 d G . . . .
H02E H 0.028069 0.454481 0.117937 0.047 Uiso 1 1 calc R U . . .
C02N C -0.02870(12) 0.3778(2) 0.10163(15) 0.0795(19) Uani 1 1 d G . . . .
H02N H -0.074377 0.426165 0.075569 0.095 Uiso 1 1 calc R U . . .
C02P C -0.02181(17) 0.2884(3) 0.11519(18) 0.092(2) Uani 1 1 d G . . . .
H02P H -0.062876 0.277084 0.098204 0.111 Uiso 1 1 calc R U . . .
C02O C 0.0465(2) 0.21608(19) 0.15413(18) 0.0789(17) Uani 1 1 d G . . . .
H02O H 0.051071 0.156318 0.163208 0.095 Uiso 1 1 calc R U . . .
C02I C 0.10784(15) 0.23304(11) 0.17952(14) 0.0408(7) Uani 1 1 d G . . . .
H02I H 0.153518 0.184632 0.205578 0.049 Uiso 1 1 calc R U . . .
C018 C 0.67333(19) 0.65480(19) 0.01542(17) 0.0255(6) Uani 1 1 d . . . . .
H018 H 0.683994 0.698565 -0.041296 0.031 Uiso 1 1 calc R U . . .
C019 C 0.48028(16) 0.18573(17) 0.26626(16) 0.0183(5) Uani 1 1 d . . . . .
H01G H 0.540106 0.191117 0.232536 0.022 Uiso 1 1 calc R U . . .
H01H H 0.485392 0.123847 0.311673 0.022 Uiso 1 1 calc R U . . .
C01A C 0.36374(19) 0.66022(19) 0.06239(17) 0.0265(6) Uani 1 1 d . . . . .
H01I H 0.360051 0.697376 0.088945 0.032 Uiso 1 1 calc R U . . .
C01B C 0.57502(18) 0.60367(19) 0.15502(17) 0.0246(5) Uani 1 1 d . . . . .
H01J H 0.519291 0.613465 0.191191 0.030 Uiso 1 1 calc R U . . .
C01C C 0.72391(18) 0.51037(19) 0.13062(17) 0.0245(5) Uani 1 1 d . . . . .
H01K H 0.768919 0.457033 0.150265 0.029 Uiso 1 1 calc R U . . .
C01D C 0.40480(16) 0.56710(16) 0.45649(16) 0.0189(5) Uani 1 1 d . . . . .
H01L H 0.398222 0.535193 0.519403 0.023 Uiso 1 1 calc R U . . .
H01M H 0.461636 0.584044 0.433382 0.023 Uiso 1 1 calc R U . . .
C01E C 0.59958(17) 0.14754(17) 0.58256(17) 0.0209(5) Uani 1 1 d . . . . .
H01N H 0.637875 0.165149 0.525098 0.025 Uiso 1 1 calc R U . . .
H01O H 0.609707 0.175382 0.614120 0.025 Uiso 1 1 calc R U . . .
C01F C 0.43122(19) 0.6113(2) -0.05592(17) 0.0280(6) Uani 1 1 d . . . . .
H01P H 0.471985 0.615331 -0.108066 0.034 Uiso 1 1 calc R U . . .
C01G C 0.4107(2) 0.79898(19) 0.19540(19) 0.0316(6) Uani 1 1 d . . . . .
H01Q H 0.463524 0.815257 0.159455 0.038 Uiso 1 1 calc R U . . .
C01H C 0.59094(19) 0.66875(19) 0.06997(18) 0.0271(6) Uani 1 1 d . . . . .
H01R H 0.545956 0.721877 0.049723 0.032 Uiso 1 1 calc R U . . .
C01I C 0.39780(18) 0.10434(18) 0.14945(17) 0.0229(5) Uani 1 1 d . . . . .
H01S H 0.336157 0.126180 0.165898 0.028 Uiso 1 1 calc R U . . .
C01J C 0.25425(19) 0.74950(18) 0.30271(18) 0.0257(6) Uani 1 1 d . . . . .
H01T H 0.201415 0.732930 0.338111 0.031 Uiso 1 1 calc R U . . .
C01K C 0.3152(2) 0.5468(2) 0.05852(17) 0.0279(6) Uani 1 1 d . . . . .
H01U H 0.278520 0.506479 0.082722 0.034 Uiso 1 1 calc R U . . .
C01L C 0.14538(17) 0.32897(19) 0.28476(16) 0.0221(5) Uani 1 1 d . . . . .
H01V H 0.145378 0.265321 0.323603 0.026 Uiso 1 1 calc R U . . .
H01W H 0.085780 0.367329 0.296530 0.026 Uiso 1 1 calc R U . . .
C01M C -0.03144(18) 0.22006(19) 0.77783(17) 0.0271(6) Uani 1 1 d . . . . .
H01X H -0.039077 0.283595 0.752007 0.032 Uiso 1 1 calc R U . . .
C01N C 0.72416(18) 0.01128(17) 0.63487(18) 0.0247(5) Uani 1 1 d . . . . .
C01O C -0.0017(2) 0.3872(2) 0.83290(19) 0.0348(7) Uani 1 1 d . . . . .
H01Y H -0.051231 0.362550 0.864154 0.042 Uiso 1 1 calc R U . . .
C01P C 0.16705(19) 0.10720(19) 0.92227(19) 0.0293(6) Uani 1 1 d . . . . .
H01Z H 0.124833 0.082872 0.921800 0.035 Uiso 1 1 calc R U . . .
C01Q C 0.0676(2) 0.3644(2) 0.87388(19) 0.0345(7) Uani 1 1 d . . . . .
H01 H 0.065542 0.323484 0.932082 0.041 Uiso 1 1 calc R U . . .
C01R C 0.73963(19) 0.5756(2) 0.04556(17) 0.0279(6) Uani 1 1 d . . . . .
H1 H 0.795020 0.565784 0.008933 0.033 Uiso 1 1 calc R U . . .
C01S C 0.25850(19) -0.04142(19) 0.77303(17) 0.0265(6) Uani 1 1 d . . . . .
H2 H 0.260571 0.017939 0.758775 0.032 Uiso 1 1 calc R U . . .
C01T C -0.04848(18) 0.0825(2) 0.90649(18) 0.0329(7) Uani 1 1 d . . . . .
H3 H -0.068741 0.053677 0.966213 0.039 Uiso 1 1 calc R U . . .
C01U C 0.03807(17) 0.21747(19) 0.62890(17) 0.0260(6) Uani 1 1 d . . . . .
H4 H 0.015208 0.283586 0.611600 0.031 Uiso 1 1 calc R U . . .
H H 0.011762 0.199388 0.599955 0.031 Uiso 1 1 calc R U . . .
C01V C 0.75723(19) 0.03927(18) 0.67858(19) 0.0279(6) Uani 1 1 d . . . . .
H5 H 0.717451 0.073968 0.709753 0.033 Uiso 1 1 calc R U . . .
C01W C 0.29182(17) 0.18068(18) 0.92303(16) 0.0210(5) Uani 1 1 d . . . . .
H6 H 0.333315 0.205582 0.923914 0.025 Uiso 1 1 calc R U . . .
C01X C 0.17943(19) 0.0950(2) 1.00059(18) 0.0315(6) Uani 1 1 d . . . . .
H7 H 0.146208 0.061811 1.052884 0.038 Uiso 1 1 calc R U . . .
C01Y C 0.24142(18) 0.1323(2) 1.00106(17) 0.0280(6) Uani 1 1 d . . . . .
H8 H 0.249303 0.125011 1.053692 0.034 Uiso 1 1 calc R U . . .
C01Z C 0.14375(18) 0.46348(19) 0.74024(18) 0.0256(6) Uani 1 1 d . . . . .
H9 H 0.192419 0.489641 0.709921 0.031 Uiso 1 1 calc R U . . .
C020 C 0.7851(2) -0.0431(2) 0.5913(2) 0.0348(7) Uani 1 1 d . . . . .
H020 H 0.764004 -0.064066 0.563432 0.042 Uiso 1 1 calc R U . . .
C021 C 0.62541(18) 0.04368(17) 0.63040(19) 0.0263(6) Uani 1 1 d . . . . .
H02A H 0.614079 0.015245 0.600104 0.032 Uiso 1 1 calc R U . . .
H02B H 0.589305 0.025597 0.688934 0.032 Uiso 1 1 calc R U . . .
C022 C -0.00628(19) 0.0313(2) 0.8569(2) 0.0365(7) Uani 1 1 d . . . . .
H022 H 0.003608 -0.032553 0.883558 0.044 Uiso 1 1 calc R U . . .
C023 C 0.1398(2) 0.4033(2) 0.8272(2) 0.0318(6) Uani 1 1 d . . . . .
H023 H 0.186192 0.388789 0.854514 0.038 Uiso 1 1 calc R U . . .
C024 C 0.02170(18) 0.0745(2) 0.76701(19) 0.0304(6) Uani 1 1 d . . . . .
H024 H 0.049094 0.039485 0.733865 0.037 Uiso 1 1 calc R U . . .
C025 C 0.3764(2) 0.5518(2) -0.01893(18) 0.0320(6) Uani 1 1 d . . . . .
H025 H 0.380461 0.514938 -0.045955 0.038 Uiso 1 1 calc R U . . .
C026 C 0.22897(19) -0.0967(2) 0.85957(18) 0.0312(6) Uani 1 1 d . . . . .
H026 H 0.211686 -0.073924 0.902329 0.037 Uiso 1 1 calc R U . . .
C027 C 0.2553(2) 0.80929(19) 0.2153(2) 0.0328(7) Uani 1 1 d . . . . .
H027 H 0.203187 0.832460 0.193014 0.039 Uiso 1 1 calc R U . . .
C028 C 0.4248(2) 0.6648(2) -0.01459(18) 0.0308(6) Uani 1 1 d . . . . .
H028 H 0.462018 0.704532 -0.038850 0.037 Uiso 1 1 calc R U . . .
C029 C 0.3332(2) 0.83436(19) 0.16169(18) 0.0337(7) Uani 1 1 d . . . . .
H029 H 0.333732 0.874633 0.103437 0.040 Uiso 1 1 calc R U . . .
C02A C 0.58047(19) 0.0390(2) 0.09880(18) 0.0284(6) Uani 1 1 d . . . . .
H02C H 0.642024 0.017580 0.081546 0.034 Uiso 1 1 calc R U . . .
C02B C -0.06058(19) 0.1771(2) 0.86697(18) 0.0319(6) Uani 1 1 d . . . . .
H02D H -0.088353 0.211896 0.900324 0.038 Uiso 1 1 calc R U . . .
C02C C 0.5209(2) 0.0078(2) 0.08713(19) 0.0323(6) Uani 1 1 d . . . . .
H02F H 0.542057 -0.035495 0.062799 0.039 Uiso 1 1 calc R U . . .
C02D C 0.2251(2) -0.1846(2) 0.88235(19) 0.0353(7) Uani 1 1 d . . . . .
H02G H 0.205109 -0.221187 0.940114 0.042 Uiso 1 1 calc R U . . .
C02F C 0.4295(2) 0.0409(2) 0.1117(2) 0.0313(6) Uani 1 1 d . . . . .
H02H H 0.389108 0.020710 0.102986 0.038 Uiso 1 1 calc R U . . .
C02G C 0.2512(2) -0.2177(2) 0.8188(2) 0.0447(8) Uani 1 1 d . . . . .
H02J H 0.249054 -0.277214 0.833625 0.054 Uiso 1 1 calc R U . . .
C02H C 0.2807(2) -0.1629(2) 0.7324(2) 0.0351(7) Uani 1 1 d . . . . .
H02K H 0.297999 -0.186434 0.690176 0.042 Uiso 1 1 calc R U . . .
C02J C 0.8486(2) 0.0160(2) 0.6761(2) 0.0366(7) Uani 1 1 d . . . . .
H02L H 0.869679 0.035191 0.705406 0.044 Uiso 1 1 calc R U . . .
C02K C 0.8764(2) -0.0666(2) 0.5885(2) 0.0455(8) Uani 1 1 d . . . . .
H02M H 0.916204 -0.102890 0.558921 0.055 Uiso 1 1 calc R U . . .
C02L C 0.1679(2) 0.3398(4) 0.1929(2) 0.0569(12) Uani 1 1 d . . . . .
H02Q H 0.225874 0.297928 0.183542 0.068 Uiso 1 1 calc R U . . .
H02R H 0.174023 0.402081 0.155245 0.068 Uiso 1 1 calc R U . . .
C02M C 0.9088(2) -0.0358(2) 0.6301(3) 0.0460(8) Uani 1 1 d . . . . .
H02S H 0.970247 -0.049882 0.627066 0.055 Uiso 1 1 calc R U . . .
Cl1 Cl -0.10059(7) 0.21487(7) 0.48278(7) 0.0620(3) Uani 1 1 d . . . . .
Cl2 Cl -0.14798(18) 0.23262(17) 0.33191(11) 0.1552(11) Uani 1 1 d . . . . .
C3 C -0.0918(4) 0.2599(4) 0.3634(4) 0.0337(13) Uani 0.5 1 d . . P . .
C1 C -0.1598(6) 0.1953(7) 0.4423(6) 0.068(2) Uani 0.5 1 d . . P . .

loop_
_atom_site_aniso_label
_atom_site_aniso_U_11
_atom_site_aniso_U_22
_atom_site_aniso_U_33
_atom_site_aniso_U_23
_atom_site_aniso_U_13
_atom_site_aniso_U_12
Ni01 0.01280(14) 0.01277(14) 0.01171(14) -0.00441(11) -0.00182(11) -0.00347(11)
Ni02 0.01335(14) 0.01417(14) 0.01093(14) -0.00539(11) -0.00167(11) -0.00408(11)
Ni03 0.01202(14) 0.01372(14) 0.01106(14) -0.00444(11) -0.00244(11) -0.00358(11)
Ni04 0.01414(15) 0.01371(14) 0.01214(14) -0.00492(11) -0.00144(11) -0.00390(11)
Ni05 0.01413(15) 0.01401(14) 0.01279(14) -0.00552(11) -0.00162(11) -0.00469(11)
S006 0.0159(3) 0.0165(3) 0.0123(3) -0.0061(2) -0.0023(2) -0.0044(2)
S007 0.0141(3) 0.0138(3) 0.0140(3) -0.0045(2) -0.0027(2) -0.0043(2)
S008 0.0140(3) 0.0157(3) 0.0117(3) -0.0050(2) -0.0023(2) -0.0040(2)
S009 0.0130(3) 0.0165(3) 0.0119(3) -0.0062(2) -0.0018(2) -0.0037(2)
S00A 0.0173(3) 0.0143(3) 0.0141(3) -0.0046(2) -0.0035(2) -0.0047(2)
S00B 0.0154(3) 0.0161(3) 0.0137(3) -0.0066(2) -0.0014(2) -0.0050(2)
S00C 0.0144(3) 0.0164(3) 0.0142(3) -0.0060(2) -0.0004(2) -0.0058(2)
S00D 0.0162(3) 0.0163(3) 0.0132(3) -0.0056(2) -0.0010(2) -0.0058(2)
S00E 0.0175(3) 0.0135(3) 0.0161(3) -0.0048(2) -0.0037(2) -0.0049(2)
S00F 0.0148(3) 0.0149(3) 0.0120(3) -0.0047(2) -0.0029(2) -0.0042(2)
C00I 0.0199(12) 0.0202(12) 0.0133(11) -0.0062(9) 0.0001(9) -0.0087(9)
C00J 0.0164(11) 0.0164(11) 0.0174(12) -0.0054(9) -0.0042(9) -0.0031(9)
C00K 0.0213(12) 0.0167(11) 0.0244(13) -0.0106(10) -0.0031(10) -0.0050(10)
C00L 0.0178(12) 0.0229(12) 0.0162(12) -0.0042(10) -0.0055(9) -0.0065(10)
C00M 0.0154(11) 0.0193(11) 0.0137(11) -0.0055(9) -0.0020(9) -0.0063(9)
C00N 0.0169(11) 0.0194(12) 0.0125(11) -0.0044(9) -0.0015(9) -0.0072(9)
C00O 0.0217(13) 0.0191(12) 0.0277(14) -0.0088(11) -0.0053(11) -0.0020(10)
C00P 0.0195(12) 0.0161(11) 0.0148(11) -0.0029(9) -0.0021(9) -0.0056(9)
C00Q 0.0238(13) 0.0118(11) 0.0251(13) -0.0088(10) -0.0072(10) -0.0022(9)
C00R 0.0239(13) 0.0247(13) 0.0175(12) -0.0081(10) -0.0015(10) -0.0146(10)
C00S 0.0133(11) 0.0280(13) 0.0178(12) -0.0016(10) -0.0012(9) -0.0075(10)
C00T 0.0224(13) 0.0233(13) 0.0219(13) -0.0068(10) -0.0083(10) -0.0072(10)
C00U 0.0204(12) 0.0176(11) 0.0131(11) -0.0048(9) -0.0047(9) -0.0045(9)
C00V 0.0200(12) 0.0241(12) 0.0232(13) -0.0169(10) -0.0034(10) -0.0028(10)
C00W 0.0190(12) 0.0149(11) 0.0159(11) -0.0025(9) -0.0047(9) -0.0057(9)
C00X 0.0225(12) 0.0169(12) 0.0207(12) -0.0068(10) -0.0036(10) -0.0072(10)
C00Y 0.0258(13) 0.0288(13) 0.0163(12) -0.0076(10) -0.0003(10) -0.0152(11)
C00Z 0.0187(12) 0.0207(12) 0.0156(11) -0.0040(10) -0.0043(9) -0.0058(9)
C010 0.0140(11) 0.0218(12) 0.0168(11) -0.0097(10) -0.0030(9) -0.0005(9)
C011 0.0218(12) 0.0193(12) 0.0128(11) -0.0022(9) -0.0071(9) -0.0052(10)
C012 0.0160(11) 0.0220(12) 0.0194(12) -0.0108(10) -0.0030(9) -0.0037(9)
C013 0.0198(13) 0.0312(14) 0.0280(14) -0.0177(12) -0.0033(10) -0.0053(11)
C014 0.0249(14) 0.0382(15) 0.0239(13) -0.0125(12) -0.0060(11) -0.0108(12)
C015 0.0186(12) 0.0229(12) 0.0232(13) -0.0147(10) 0.0005(10) -0.0052(10)
C016 0.0134(11) 0.0167(12) 0.0235(13) -0.0050(10) -0.0027(9) -0.0033(9)
C017 0.0181(12) 0.0325(14) 0.0148(11) -0.0138(10) 0.0017(9) -0.0090(10)
C02E 0.0329(16) 0.0343(16) 0.0270(15) -0.0078(13) 0.0054(12) -0.0011(13)
C02N 0.0143(16) 0.153(5) 0.0267(18) -0.014(2) -0.0066(13) -0.002(2)
C02P 0.066(3) 0.213(7) 0.056(3) -0.080(4) 0.019(2) -0.090(4)
C02O 0.093(4) 0.119(4) 0.081(3) -0.082(3) 0.039(3) -0.079(3)
C02I 0.0421(18) 0.0352(17) 0.0405(18) -0.0223(14) 0.0081(14) -0.0101(14)
C018 0.0365(15) 0.0261(13) 0.0159(12) -0.0049(10) -0.0029(11) -0.0166(12)
C019 0.0170(12) 0.0204(12) 0.0184(12) -0.0114(10) -0.0027(9) -0.0016(9)
C01A 0.0358(15) 0.0277(14) 0.0218(13) -0.0105(11) -0.0019(11) -0.0168(12)
C01B 0.0237(13) 0.0281(14) 0.0232(13) -0.0129(11) 0.0017(10) -0.0100(11)
C01C 0.0222(13) 0.0267(13) 0.0214(13) -0.0070(11) -0.0013(10) -0.0092(10)
C01D 0.0213(12) 0.0170(11) 0.0222(12) -0.0066(10) -0.0083(10) -0.0068(10)
C01E 0.0207(12) 0.0172(12) 0.0255(13) -0.0047(10) -0.0123(10) -0.0037(9)
C01F 0.0305(14) 0.0361(15) 0.0155(12) -0.0082(11) -0.0013(10) -0.0124(12)
C01G 0.0372(16) 0.0235(14) 0.0274(14) -0.0105(11) 0.0014(12) -0.0073(12)
C01H 0.0336(15) 0.0215(13) 0.0267(14) -0.0090(11) -0.0079(11) -0.0068(11)
C01I 0.0221(13) 0.0229(13) 0.0252(13) -0.0101(11) -0.0079(10) -0.0036(10)
C01J 0.0289(14) 0.0184(12) 0.0340(15) -0.0104(11) -0.0121(12) -0.0054(10)
C01K 0.0382(16) 0.0310(14) 0.0214(13) -0.0095(11) -0.0016(11) -0.0210(12)
C01L 0.0230(13) 0.0314(14) 0.0171(12) -0.0100(10) -0.0034(10) -0.0126(11)
C01M 0.0234(13) 0.0269(14) 0.0222(13) -0.0037(11) -0.0024(10) -0.0076(11)
C01N 0.0283(14) 0.0136(11) 0.0298(14) -0.0052(10) -0.0120(11) -0.0019(10)
C01O 0.0406(17) 0.0416(17) 0.0222(14) -0.0096(12) -0.0029(12) -0.0177(14)
C01P 0.0259(14) 0.0281(14) 0.0316(15) -0.0036(12) -0.0070(11) -0.0146(11)
C01Q 0.0511(19) 0.0279(15) 0.0232(14) -0.0110(12) -0.0140(13) -0.0017(13)
C01R 0.0266(14) 0.0355(15) 0.0203(13) -0.0106(11) 0.0034(11) -0.0145(12)
C01S 0.0324(15) 0.0249(13) 0.0236(13) -0.0066(11) -0.0061(11) -0.0127(11)
C01T 0.0210(13) 0.0442(17) 0.0189(13) 0.0026(12) -0.0037(11) -0.0139(12)
C01U 0.0189(13) 0.0302(14) 0.0186(13) -0.0037(11) -0.0024(10) -0.0049(10)
C01V 0.0286(14) 0.0193(13) 0.0371(15) -0.0119(11) -0.0136(12) -0.0004(11)
C01W 0.0190(12) 0.0247(13) 0.0201(12) -0.0084(10) -0.0046(10) -0.0065(10)
C01X 0.0244(14) 0.0360(16) 0.0211(13) -0.0016(12) 0.0017(11) -0.0131(12)
C01Y 0.0271(14) 0.0366(15) 0.0166(12) -0.0089(11) -0.0035(10) -0.0072(12)
C01Z 0.0204(13) 0.0319(14) 0.0335(15) -0.0228(12) -0.0067(11) -0.0016(11)
C020 0.0414(17) 0.0256(14) 0.0383(16) -0.0165(13) -0.0177(14) 0.0046(12)
C021 0.0287(14) 0.0151(12) 0.0352(15) -0.0067(11) -0.0148(12) -0.0026(10)
C022 0.0238(14) 0.0291(15) 0.0367(16) 0.0057(13) -0.0055(12) -0.0120(12)
C023 0.0336(15) 0.0330(15) 0.0381(16) -0.0239(13) -0.0201(13) 0.0064(12)
C024 0.0224(13) 0.0291(14) 0.0320(15) -0.0077(12) -0.0009(11) -0.0084(11)
C025 0.0449(17) 0.0356(16) 0.0242(14) -0.0161(12) -0.0035(12) -0.0165(13)
C026 0.0294(15) 0.0404(16) 0.0222(14) -0.0095(12) -0.0037(11) -0.0126(12)
C027 0.0454(17) 0.0216(13) 0.0393(16) -0.0097(12) -0.0271(14) -0.0033(12)
C028 0.0359(16) 0.0360(16) 0.0234(14) -0.0079(12) 0.0001(12) -0.0229(13)
C029 0.060(2) 0.0197(13) 0.0217(14) -0.0071(11) -0.0141(13) -0.0062(13)
C02A 0.0237(13) 0.0323(15) 0.0297(14) -0.0192(12) -0.0054(11) 0.0016(11)
C02B 0.0280(15) 0.0433(17) 0.0202(13) -0.0090(12) -0.0033(11) -0.0110(12)
C02C 0.0394(16) 0.0297(15) 0.0357(16) -0.0231(13) -0.0163(13) 0.0044(12)
C02D 0.0282(15) 0.0326(16) 0.0263(15) 0.0003(12) 0.0027(12) -0.0115(12)
C02F 0.0339(15) 0.0285(14) 0.0446(17) -0.0217(13) -0.0182(13) -0.0026(12)
C02G 0.050(2) 0.0248(15) 0.0432(18) -0.0093(14) 0.0149(15) -0.0197(14)
C02H 0.0406(17) 0.0234(14) 0.0348(16) -0.0137(12) 0.0104(13) -0.0146(12)
C02J 0.0325(16) 0.0255(14) 0.055(2) -0.0121(14) -0.0228(14) -0.0038(12)
C02K 0.0373(18) 0.0390(18) 0.051(2) -0.0241(16) -0.0116(15) 0.0103(14)
C02L 0.0391(19) 0.132(4) 0.0336(18) -0.052(2) 0.0116(14) -0.048(2)
C02M 0.0251(16) 0.0361(17) 0.067(2) -0.0158(16) -0.0169(15) 0.0032(13)
Cl1 0.0540(6) 0.0424(5) 0.0689(6) -0.0171(4) -0.0064(5) -0.0025(4)
Cl2 0.179(2) 0.1491(18) 0.0653(9) -0.0470(11) -0.0304(11) 0.0454(16)
C3 0.038(3) 0.040(3) 0.030(3) -0.017(3) -0.002(3) -0.017(3)
C1 0.064(5) 0.089(7) 0.075(6) -0.051(5) 0.005(4) -0.035(5)

loop_
_atom_type_symbol
_atom_type_description
_atom_type_scat_dispersion_real
_atom_type_scat_dispersion_imag
_atom_type_scat_source
C C 0.0033 0.0016 'International Tables Vol C Tables 4.2.6.8 and 6.1.1.4'
H H 0.0000 0.0000 'International Tables Vol C Tables 4.2.6.8 and 6.1.1.4'
Cl Cl 0.1484 0.1585 'International Tables Vol C Tables 4.2.6.8 and 6.1.1.4'
Ni Ni 0.3393 1.1124 'International Tables Vol C Tables 4.2.6.8 and 6.1.1.4'
S S 0.1246 0.1234 'International Tables Vol C Tables 4.2.6.8 and 6.1.1.4'

loop_
_geom_angle_atom_site_label_1
_geom_angle_atom_site_label_2
_geom_angle_atom_site_label_3
_geom_angle
_geom_angle_site_symmetry_1
_geom_angle_site_symmetry_3
_geom_angle_publ_flag
Ni05 Ni01 Ni03 102.753(12) . . ?
S007 Ni01 Ni03 50.003(16) . . ?
S007 Ni01 Ni05 116.870(19) . . ?
S007 Ni01 S00A 165.64(2) . . ?
S008 Ni01 Ni03 49.858(16) . . ?
S008 Ni01 Ni05 126.141(19) . . ?
S008 Ni01 S007 82.30(2) . . ?
S008 Ni01 S00A 97.95(2) . . ?
S008 Ni01 S00C 176.95(3) . . ?
S00A Ni01 Ni03 119.922(19) . . ?
S00A Ni01 Ni05 51.721(17) . . ?
S00C Ni01 Ni03 127.852(19) . . ?
S00C Ni01 Ni05 51.321(17) . . ?
S00C Ni01 S007 97.42(2) . . ?
S00C Ni01 S00A 81.57(2) . . ?
Ni04 Ni02 Ni03 100.205(12) . . ?
S006 Ni02 Ni03 121.913(19) . . ?
S006 Ni02 Ni04 52.307(17) . . ?
S006 Ni02 S009 169.16(2) . . ?
S009 Ni02 Ni03 49.972(16) . . ?
S009 Ni02 Ni04 118.938(19) . . ?
S00D Ni02 Ni03 125.336(19) . . ?
S00D Ni02 Ni04 52.074(17) . . ?
S00D Ni02 S006 80.73(2) . . ?
S00D Ni02 S009 98.54(2) . . ?
S00F Ni02 Ni03 49.694(16) . . ?
S00F Ni02 Ni04 120.008(19) . . ?
S00F Ni02 S006 96.44(2) . . ?
S00F Ni02 S009 82.72(2) . . ?
S00F Ni02 S00D 171.51(3) . . ?
Ni01 Ni03 Ni02 116.129(12) . . ?
S007 Ni03 Ni01 50.052(16) . . ?
S007 Ni03 Ni02 127.654(19) . . ?
S007 Ni03 S009 176.03(2) . . ?
S008 Ni03 Ni01 49.429(16) . . ?
S008 Ni03 Ni02 131.082(19) . . ?
S008 Ni03 S007 82.02(2) . . ?
S008 Ni03 S009 97.73(2) . . ?
S008 Ni03 S00F 179.27(2) . . ?
S009 Ni03 Ni01 127.053(19) . . ?
S009 Ni03 Ni02 49.868(16) . . ?
S00F Ni03 Ni01 130.860(19) . . ?
S00F Ni03 Ni02 49.581(16) . . ?
S00F Ni03 S007 97.74(2) . . ?
S00F Ni03 S009 82.56(2) . . ?
Ni02 Ni04 Ni05 112.605(13) . . ?
S006 Ni04 Ni02 51.652(16) . . ?
S006 Ni04 Ni05 128.074(19) . . ?
S00B Ni04 Ni02 114.212(19) . . ?
S00B Ni04 Ni05 48.033(16) . . ?
S00B Ni04 S006 89.80(2) . . ?
S00B Ni04 S00D 165.80(2) . . ?
S00D Ni04 Ni02 51.611(17) . . ?
S00D Ni04 Ni05 133.470(19) . . ?
S00D Ni04 S006 79.99(2) . . ?
S00E Ni04 Ni02 137.83(2) . . ?
S00E Ni04 Ni05 47.999(17) . . ?
S00E Ni04 S006 169.30(2) . . ?
S00E Ni04 S00B 81.22(2) . . ?
S00E Ni04 S00D 109.83(2) . . ?
Ni01 Ni05 Ni04 108.116(12) . . ?
S00A Ni05 Ni01 51.827(17) . . ?
S00A Ni05 Ni04 119.705(19) . . ?
S00B Ni05 Ni01 114.149(19) . . ?
S00B Ni05 Ni04 48.797(16) . . ?
S00B Ni05 S00A 161.69(3) . . ?
S00B Ni05 S00C 98.11(2) . . ?
S00C Ni05 Ni01 51.301(17) . . ?
S00C Ni05 Ni04 134.40(2) . . ?
S00C Ni05 S00A 81.63(2) . . ?
S00E Ni05 Ni01 132.42(2) . . ?
S00E Ni05 Ni04 48.530(17) . . ?
S00E Ni05 S00A 99.41(2) . . ?
S00E Ni05 S00B 82.22(2) . . ?
S00E Ni05 S00C 175.73(3) . . ?
Ni02 S006 Ni04 76.04(2) . . ?
C01L S006 Ni02 110.57(8) . . ?
C01L S006 Ni04 108.82(9) . . ?
Ni03 S007 Ni01 79.94(2) . . ?
C01D S007 Ni01 110.92(8) . . ?
C01D S007 Ni03 102.98(8) . . ?
Ni01 S008 Ni03 80.71(2) . . ?
C00M S008 Ni01 114.72(8) . . ?
C00M S008 Ni03 111.97(8) . . ?
Ni02 S009 Ni03 80.16(2) . . ?
C010 S009 Ni02 111.14(8) . . ?
C010 S009 Ni03 102.73(8) . . ?
Ni05 S00A Ni01 76.45(2) . . ?
C01E S00A Ni01 107.79(8) . . ?
C01E S00A Ni05 108.62(9) . . ?
Ni05 S00B Ni04 83.17(2) . . ?
C019 S00B Ni04 105.95(8) . . ?
C019 S00B Ni05 110.43(8) . . ?
Ni01 S00C Ni05 77.38(2) . . ?
C00I S00C Ni01 114.45(8) . . ?
C00I S00C Ni05 117.11(8) . . ?
Ni02 S00D Ni04 76.32(2) . . ?
C00P S00D Ni02 113.96(8) . . ?
C00P S00D Ni04 122.44(8) . . ?
Ni05 S00E Ni04 83.47(2) . . ?
C00W S00E Ni04 118.55(8) . . ?
C00W S00E Ni05 114.67(8) . . ?
Ni02 S00F Ni03 80.73(2) . . ?
C00N S00F Ni02 112.25(8) . . ?
C00N S00F Ni03 112.40(8) . . ?
S00C C00I H00A 110.1 . . ?
S00C C00I H00B 110.1 . . ?
H00A C00I H00B 108.4 . . ?
C00Y C00I S00C 108.13(16) . . ?
C00Y C00I H00A 110.1 . . ?
C00Y C00I H00B 110.1 . . ?
C00T C00J C00L 122.6(2) . . ?
C00T C00J C01W 118.0(2) . . ?
C01W C00J C00L 119.3(2) . . ?
H00C C00K H00D 107.4 . . ?
C00Q C00K H00C 108.3 . . ?
C00Q C00K H00D 108.3 . . ?
C00Q C00K C01D 115.7(2) . . ?
C01D C00K H00C 108.3 . . ?
C01D C00K H00D 108.3 . . ?
C00J C00L H00E 108.9 . . ?
C00J C00L H00F 108.9 . . ?
C00J C00L C00M 113.5(2) . . ?
H00E C00L H00F 107.7 . . ?
C00M C00L H00E 108.9 . . ?
C00M C00L H00F 108.9 . . ?
S008 C00M H00G 109.5 . . ?
S008 C00M H00H 109.5 . . ?
C00L C00M S008 110.65(16) . . ?
C00L C00M H00G 109.5 . . ?
C00L C00M H00H 109.5 . . ?
H00G C00M H00H 108.1 . . ?
S00F C00N H00I 109.6 . . ?
S00F C00N H00J 109.6 . . ?
H00I C00N H00J 108.1 . . ?
C00Z C00N S00F 110.14(16) . . ?
C00Z C00N H00I 109.6 . . ?
C00Z C00N H00J 109.6 . . ?
C00Q C00O H00O 119.6 . . ?
C01G C00O H00O 119.6 . . ?
C01G C00O C00Q 120.7(3) . . ?
S00D C00P H00K 110.2 . . ?
S00D C00P H00L 110.2 . . ?
H00K C00P H00L 108.5 . . ?
C01U C00P S00D 107.73(16) . . ?
C01U C00P H00K 110.2 . . ?
C01U C00P H00L 110.2 . . ?
C00O C00Q C00K 121.1(2) . . ?
C01J C00Q C00K 120.7(2) . . ?
C01J C00Q C00O 118.1(2) . . ?
C01B C00R C00Y 120.9(2) . . ?
C01C C00R C00Y 120.6(2) . . ?
C01C C00R C01B 118.5(2) . . ?
C01M C00S C01U 120.7(2) . . ?
C01M C00S C024 118.3(2) . . ?
C024 C00S C01U 121.0(3) . . ?
C00J C00T H00T 119.6 . . ?
C01P C00T C00J 120.9(2) . . ?
C01P C00T H00T 119.6 . . ?
C013 C00U C012 122.1(2) . . ?
C01I C00U C012 119.9(2) . . ?
C01I C00U C013 118.0(2) . . ?
C014 C00V C015 121.2(2) . . ?
C014 C00V C01Z 118.0(2) . . ?
C01Z C00V C015 120.8(2) . . ?
S00E C00W H00M 109.9 . . ?
S00E C00W H00N 109.9 . . ?
H00M C00W H00N 108.3 . . ?
C00X C00W S00E 109.08(16) . . ?
C00X C00W H00M 109.9 . . ?
C00X C00W H00N 109.9 . . ?
C00W C00X H00P 108.4 . . ?
C00W C00X H00Q 108.4 . . ?
H00P C00X H00Q 107.5 . . ?
C016 C00X C00W 115.5(2) . . ?
C016 C00X H00P 108.4 . . ?
C016 C00X H00Q 108.4 . . ?
C00I C00Y H00R 109.2 . . ?
C00I C00Y H00S 109.2 . . ?
C00R C00Y C00I 112.2(2) . . ?
C00R C00Y H00R 109.2 . . ?
C00R C00Y H00S 109.2 . . ?
H00R C00Y H00S 107.9 . . ?
C00N C00Z H00U 109.4 . . ?
C00N C00Z H00V 109.4 . . ?
H00U C00Z H00V 108.0 . . ?
C011 C00Z C00N 111.36(19) . . ?
C011 C00Z H00U 109.4 . . ?
C011 C00Z H00V 109.4 . . ?
S009 C010 H01A 109.2 . . ?
S009 C010 H01B 109.2 . . ?
H01A C010 H01B 107.9 . . ?
C015 C010 S009 111.97(16) . . ?
C015 C010 H01A 109.2 . . ?
C015 C010 H01B 109.2 . . ?
C01A C011 C00Z 121.0(2) . . ?
C01K C011 C00Z 121.3(2) . . ?
C01K C011 C01A 117.6(2) . . ?
C00U C012 H01C 108.9 . . ?
C00U C012 H01D 108.9 . . ?
C00U C012 C019 113.5(2) . . ?
H01C C012 H01D 107.7 . . ?
C019 C012 H01C 108.9 . . ?
C019 C012 H01D 108.9 . . ?
C00U C013 H013 119.4 . . ?
C02A C013 C00U 121.2(2) . . ?
C02A C013 H013 119.4 . . ?
C00V C014 H014 119.5 . . ?
C01O C014 C00V 121.0(3) . . ?
C01O C014 H014 119.5 . . ?
C00V C015 C010 114.6(2) . . ?
C00V C015 H01E 108.6 . . ?
C00V C015 H01F 108.6 . . ?
C010 C015 H01E 108.6 . . ?
C010 C015 H01F 108.6 . . ?
H01E C015 H01F 107.6 . . ?
C01S C016 C00X 123.8(2) . . ?
C01S C016 C02H 117.4(2) . . ?
C02H C016 C00X 118.8(2) . . ?
C02E C017 C02I 120.0 . . ?
C02E C017 C02L 120.5(2) . . ?
C02I C017 C02L 119.5(2) . . ?
C017 C02E H02E 120.0 . . ?
C02N C02E C017 120.0 . . ?
C02N C02E H02E 120.0 . . ?
C02E C02N H02N 120.0 . . ?
C02E C02N C02P 120.0 . . ?
C02P C02N H02N 120.0 . . ?
C02N C02P H02P 120.0 . . ?
C02O C02P C02N 120.0 . . ?
C02O C02P H02P 120.0 . . ?
C02P C02O H02O 120.0 . . ?
C02I C02O C02P 120.0 . . ?
C02I C02O H02O 120.0 . . ?
C017 C02I H02I 120.0 . . ?
C02O C02I C017 120.0 . . ?
C02O C02I H02I 120.0 . . ?
C01H C018 H018 120.2 . . ?
C01R C018 H018 120.2 . . ?
C01R C018 C01H 119.6(2) . . ?
S00B C019 H01G 109.6 . . ?
S00B C019 H01H 109.6 . . ?
C012 C019 S00B 110.47(16) . . ?
C012 C019 H01G 109.6 . . ?
C012 C019 H01H 109.6 . . ?
H01G C019 H01H 108.1 . . ?
C011 C01A H01I 119.6 . . ?
C028 C01A C011 120.8(2) . . ?
C028 C01A H01I 119.6 . . ?
C00R C01B H01J 119.7 . . ?
C01H C01B C00R 120.5(2) . . ?
C01H C01B H01J 119.7 . . ?
C00R C01C H01K 119.6 . . ?
C00R C01C C01R 120.8(3) . . ?
C01R C01C H01K 119.6 . . ?
S007 C01D H01L 109.3 . . ?
S007 C01D H01M 109.3 . . ?
C00K C01D S007 111.61(16) . . ?
C00K C01D H01L 109.3 . . ?
C00K C01D H01M 109.3 . . ?
H01L C01D H01M 108.0 . . ?
S00A C01E H01N 109.2 . . ?
S00A C01E H01O 109.2 . . ?
H01N C01E H01O 107.9 . . ?
C021 C01E S00A 112.21(18) . . ?
C021 C01E H01N 109.2 . . ?
C021 C01E H01O 109.2 . . ?
C025 C01F H01P 120.5 . . ?
C028 C01F H01P 120.5 . . ?
C028 C01F C025 119.1(3) . . ?
C00O C01G H01Q 119.8 . . ?
C029 C01G C00O 120.4(3) . . ?
C029 C01G H01Q 119.8 . . ?
C018 C01H C01B 120.3(3) . . ?
C018 C01H H01R 119.9 . . ?
C01B C01H H01R 119.9 . . ?
C00U C01I H01S 119.6 . . ?
C02F C01I C00U 120.8(2) . . ?
C02F C01I H01S 119.6 . . ?
C00Q C01J H01T 119.5 . . ?
C027 C01J C00Q 121.0(3) . . ?
C027 C01J H01T 119.5 . . ?
C011 C01K H01U 119.3 . . ?
C025 C01K C011 121.4(2) . . ?
C025 C01K H01U 119.3 . . ?
S006 C01L H01V 109.8 . . ?
S006 C01L H01W 109.8 . . ?
H01V C01L H01W 108.2 . . ?
C02L C01L S006 109.51(19) . . ?
C02L C01L H01V 109.8 . . ?
C02L C01L H01W 109.8 . . ?
C00S C01M H01X 119.5 . . ?
C02B C01M C00S 121.0(3) . . ?
C02B C01M H01X 119.5 . . ?
C01V C01N C021 121.1(2) . . ?
C020 C01N C01V 118.2(3) . . ?
C020 C01N C021 120.6(3) . . ?
C014 C01O H01Y 119.8 . . ?
C01Q C01O C014 120.4(3) . . ?
C01Q C01O H01Y 119.8 . . ?
C00T C01P H01Z 119.9 . . ?
C01X C01P C00T 120.2(3) . . ?
C01X C01P H01Z 119.9 . . ?
C01O C01Q H01 120.4 . . ?
C023 C01Q C01O 119.2(3) . . ?
C023 C01Q H01 120.4 . . ?
C018 C01R C01C 120.2(2) . . ?
C018 C01R H1 119.9 . . ?
C01C C01R H1 119.9 . . ?
C016 C01S H2 119.5 . . ?
C016 C01S C026 120.9(3) . . ?
C026 C01S H2 119.5 . . ?
C022 C01T H3 120.2 . . ?
C022 C01T C02B 119.6(3) . . ?
C02B C01T H3 120.2 . . ?
C00P C01U H4 109.0 . . ?
C00P C01U H 109.0 . . ?
C00S C01U C00P 112.8(2) . . ?
C00S C01U H4 109.0 . . ?
C00S C01U H 109.0 . . ?
H4 C01U H 107.8 . . ?
C01N C01V H5 119.6 . . ?
C02J C01V C01N 120.7(3) . . ?
C02J C01V H5 119.6 . . ?
C00J C01W H6 119.5 . . ?
C01Y C01W C00J 121.1(2) . . ?
C01Y C01W H6 119.5 . . ?
C01P C01X H7 120.1 . . ?
C01P C01X C01Y 119.8(2) . . ?
C01Y C01X H7 120.1 . . ?
C01W C01Y H8 120.0 . . ?
C01X C01Y C01W 120.0(2) . . ?
C01X C01Y H8 120.0 . . ?
C00V C01Z H9 119.7 . . ?
C023 C01Z C00V 120.6(3) . . ?
C023 C01Z H9 119.7 . . ?
C01N C020 H020 119.4 . . ?
C02K C020 C01N 121.3(3) . . ?
C02K C020 H020 119.4 . . ?
C01E C021 C01N 109.5(2) . . ?
C01E C021 H02A 109.8 . . ?
C01E C021 H02B 109.8 . . ?
C01N C021 H02A 109.8 . . ?
C01N C021 H02B 109.8 . . ?
H02A C021 H02B 108.2 . . ?
C01T C022 H022 119.9 . . ?
C01T C022 C024 120.3(3) . . ?
C024 C022 H022 119.9 . . ?
C01Q C023 C01Z 120.7(3) . . ?
C01Q C023 H023 119.6 . . ?
C01Z C023 H023 119.6 . . ?
C00S C024 C022 120.6(3) . . ?
C00S C024 H024 119.7 . . ?
C022 C024 H024 119.7 . . ?
C01F C025 C01K 120.1(3) . . ?
C01F C025 H025 119.9 . . ?
C01K C025 H025 119.9 . . ?
C01S C026 H026 119.6 . . ?
C02D C026 C01S 120.7(3) . . ?
C02D C026 H026 119.6 . . ?
C01J C027 H027 119.8 . . ?
C029 C027 C01J 120.3(3) . . ?
C029 C027 H027 119.8 . . ?
C01A C028 H028 119.5 . . ?
C01F C028 C01A 121.0(3) . . ?
C01F C028 H028 119.5 . . ?
C01G C029 H029 120.3 . . ?
C027 C029 C01G 119.5(3) . . ?
C027 C029 H029 120.3 . . ?
C013 C02A H02C 120.0 . . ?
C02C C02A C013 120.1(3) . . ?
C02C C02A H02C 120.0 . . ?
C01M C02B H02D 119.9 . . ?
C01T C02B C01M 120.1(3) . . ?
C01T C02B H02D 119.9 . . ?
C02A C02C H02F 120.2 . . ?
C02A C02C C02F 119.7(2) . . ?
C02F C02C H02F 120.2 . . ?
C026 C02D H02G 120.4 . . ?
C02G C02D C026 119.2(3) . . ?
C02G C02D H02G 120.4 . . ?
C01I C02F H02H 119.9 . . ?
C02C C02F C01I 120.2(3) . . ?
C02C C02F H02H 119.9 . . ?
C02D C02G H02J 119.8 . . ?
C02D C02G C02H 120.4(3) . . ?
C02H C02G H02J 119.8 . . ?
C016 C02H H02K 119.3 . . ?
C02G C02H C016 121.4(3) . . ?
C02G C02H H02K 119.3 . . ?
C01V C02J H02L 119.8 . . ?
C01V C02J C02M 120.4(3) . . ?
C02M C02J H02L 119.8 . . ?
C020 C02K H02M 120.0 . . ?
C020 C02K C02M 119.9(3) . . ?
C02M C02K H02M 120.0 . . ?
C017 C02L H02Q 108.5 . . ?
C017 C02L H02R 108.5 . . ?
C01L C02L C017 115.1(2) . . ?
C01L C02L H02Q 108.5 . . ?
C01L C02L H02R 108.5 . . ?
H02Q C02L H02R 107.5 . . ?
C02J C02M C02K 119.4(3) . . ?
C02J C02M H02S 120.3 . . ?
C02K C02M H02S 120.3 . . ?
C1 Cl1 C3 57.6(4) . . ?
C3 Cl2 C1 62.1(4) . . ?
Cl2 C3 Cl1 117.8(4) . . ?
Cl2 C3 C1 65.0(4) . . ?
C1 C3 Cl1 52.9(4) . . ?
Cl1 C1 Cl2 122.3(6) . . ?
Cl1 C1 C3 69.4(4) . . ?
C3 C1 Cl2 52.9(4) . . ?

loop_
_geom_bond_atom_site_label_1
_geom_bond_atom_site_label_2
_geom_bond_distance
_geom_bond_site_symmetry_2
_geom_bond_publ_flag
Ni01 Ni03 2.8392(4) . ?
Ni01 Ni05 2.7415(4) . ?
Ni01 S007 2.2105(6) . ?
Ni01 S008 2.1853(6) . ?
Ni01 S00A 2.2169(6) . ?
Ni01 S00C 2.1926(6) . ?
Ni02 Ni03 2.8488(4) . ?
Ni02 Ni04 2.7311(4) . ?
Ni02 S006 2.2071(6) . ?
Ni02 S009 2.2106(6) . ?
Ni02 S00D 2.2032(6) . ?
Ni02 S00F 2.1976(6) . ?
Ni03 S007 2.2090(6) . ?
Ni03 S008 2.1992(6) . ?
Ni03 S009 2.2140(6) . ?
Ni03 S00F 2.2013(6) . ?
Ni04 Ni05 2.9213(4) . ?
Ni04 S006 2.2269(6) . ?
Ni04 S00B 2.2137(6) . ?
Ni04 S00D 2.2173(6) . ?
Ni04 S00E 2.2032(6) . ?
Ni05 S00A 2.2137(6) . ?
Ni05 S00B 2.1876(6) . ?
Ni05 S00C 2.1932(6) . ?
Ni05 S00E 2.1851(6) . ?
S006 C01L 1.849(2) . ?
S007 C01D 1.836(2) . ?
S008 C00M 1.820(2) . ?
S009 C010 1.834(2) . ?
S00A C01E 1.838(2) . ?
S00B C019 1.828(2) . ?
S00C C00I 1.820(2) . ?
S00D C00P 1.825(2) . ?
S00E C00W 1.827(2) . ?
S00F C00N 1.831(2) . ?
C00I H00A 0.9700 . ?
C00I H00B 0.9700 . ?
C00I C00Y 1.528(3) . ?
C00J C00L 1.512(3) . ?
C00J C00T 1.393(3) . ?
C00J C01W 1.395(3) . ?
C00K H00C 0.9700 . ?
C00K H00D 0.9700 . ?
C00K C00Q 1.511(3) . ?
C00K C01D 1.526(3) . ?
C00L H00E 0.9700 . ?
C00L H00F 0.9700 . ?
C00L C00M 1.528(3) . ?
C00M H00G 0.9700 . ?
C00M H00H 0.9700 . ?
C00N H00I 0.9700 . ?
C00N H00J 0.9700 . ?
C00N C00Z 1.535(3) . ?
C00O H00O 0.9300 . ?
C00O C00Q 1.397(4) . ?
C00O C01G 1.392(4) . ?
C00P H00K 0.9700 . ?
C00P H00L 0.9700 . ?
C00P C01U 1.529(3) . ?
C00Q C01J 1.393(4) . ?
C00R C00Y 1.511(3) . ?
C00R C01B 1.394(4) . ?
C00R C01C 1.388(4) . ?
C00S C01M 1.389(4) . ?
C00S C01U 1.510(3) . ?
C00S C024 1.391(4) . ?
C00T H00T 0.9300 . ?
C00T C01P 1.390(4) . ?
C00U C012 1.515(3) . ?
C00U C013 1.392(4) . ?
C00U C01I 1.391(4) . ?
C00V C014 1.391(4) . ?
C00V C015 1.508(4) . ?
C00V C01Z 1.402(4) . ?
C00W H00M 0.9700 . ?
C00W H00N 0.9700 . ?
C00W C00X 1.527(3) . ?
C00X H00P 0.9700 . ?
C00X H00Q 0.9700 . ?
C00X C016 1.517(3) . ?
C00Y H00R 0.9700 . ?
C00Y H00S 0.9700 . ?
C00Z H00U 0.9700 . ?
C00Z H00V 0.9700 . ?
C00Z C011 1.513(3) . ?
C010 H01A 0.9700 . ?
C010 H01B 0.9700 . ?
C010 C015 1.532(3) . ?
C011 C01A 1.392(4) . ?
C011 C01K 1.390(4) . ?
C012 H01C 0.9700 . ?
C012 H01D 0.9700 . ?
C012 C019 1.523(3) . ?
C013 H013 0.9300 . ?
C013 C02A 1.385(4) . ?
C014 H014 0.9300 . ?
C014 C01O 1.387(4) . ?
C015 H01E 0.9700 . ?
C015 H01F 0.9700 . ?
C016 C01S 1.387(4) . ?
C016 C02H 1.391(4) . ?
C017 C02E 1.3900 . ?
C017 C02I 1.3900 . ?
C017 C02L 1.497(3) . ?
C02E H02E 0.9300 . ?
C02E C02N 1.3900 . ?
C02N H02N 0.9300 . ?
C02N C02P 1.3900 . ?
C02P H02P 0.9300 . ?
C02P C02O 1.3900 . ?
C02O H02O 0.9300 . ?
C02O C02I 1.3900 . ?
C02I H02I 0.9300 . ?
C018 H018 0.9300 . ?
C018 C01H 1.382(4) . ?
C018 C01R 1.379(4) . ?
C019 H01G 0.9700 . ?
C019 H01H 0.9700 . ?
C01A H01I 0.9300 . ?
C01A C028 1.382(4) . ?
C01B H01J 0.9300 . ?
C01B C01H 1.391(4) . ?
C01C H01K 0.9300 . ?
C01C C01R 1.392(4) . ?
C01D H01L 0.9700 . ?
C01D H01M 0.9700 . ?
C01E H01N 0.9700 . ?
C01E H01O 0.9700 . ?
C01E C021 1.514(3) . ?
C01F H01P 0.9300 . ?
C01F C025 1.379(4) . ?
C01F C028 1.376(4) . ?
C01G H01Q 0.9300 . ?
C01G C029 1.387(5) . ?
C01H H01R 0.9300 . ?
C01I H01S 0.9300 . ?
C01I C02F 1.390(4) . ?
C01J H01T 0.9300 . ?
C01J C027 1.392(4) . ?
C01K H01U 0.9300 . ?
C01K C025 1.388(4) . ?
C01L H01V 0.9700 . ?
C01L H01W 0.9700 . ?
C01L C02L 1.481(4) . ?
C01M H01X 0.9300 . ?
C01M C02B 1.385(4) . ?
C01N C01V 1.395(4) . ?
C01N C020 1.390(4) . ?
C01N C021 1.515(4) . ?
C01O H01Y 0.9300 . ?
C01O C01Q 1.385(4) . ?
C01P H01Z 0.9300 . ?
C01P C01X 1.380(4) . ?
C01Q H01 0.9300 . ?
C01Q C023 1.382(5) . ?
C01R H1 0.9300 . ?
C01S H2 0.9300 . ?
C01S C026 1.394(4) . ?
C01T H3 0.9300 . ?
C01T C022 1.376(5) . ?
C01T C02B 1.383(4) . ?
C01U H4 0.9700 . ?
C01U H 0.9700 . ?
C01V H5 0.9300 . ?
C01V C02J 1.384(4) . ?
C01W H6 0.9300 . ?
C01W C01Y 1.387(4) . ?
C01X H7 0.9300 . ?
C01X C01Y 1.384(4) . ?
C01Y H8 0.9300 . ?
C01Z H9 0.9300 . ?
C01Z C023 1.385(4) . ?
C020 H020 0.9300 . ?
C020 C02K 1.383(5) . ?
C021 H02A 0.9700 . ?
C021 H02B 0.9700 . ?
C022 H022 0.9300 . ?
C022 C024 1.394(4) . ?
C023 H023 0.9300 . ?
C024 H024 0.9300 . ?
C025 H025 0.9300 . ?
C026 H026 0.9300 . ?
C026 C02D 1.374(4) . ?
C027 H027 0.9300 . ?
C027 C029 1.381(5) . ?
C028 H028 0.9300 . ?
C029 H029 0.9300 . ?
C02A H02C 0.9300 . ?
C02A C02C 1.378(4) . ?
C02B H02D 0.9300 . ?
C02C H02F 0.9300 . ?
C02C C02F 1.381(4) . ?
C02D H02G 0.9300 . ?
C02D C02G 1.372(5) . ?
C02F H02H 0.9300 . ?
C02G H02J 0.9300 . ?
C02G C02H 1.389(4) . ?
C02H H02K 0.9300 . ?
C02J H02L 0.9300 . ?
C02J C02M 1.385(5) . ?
C02K H02M 0.9300 . ?
C02K C02M 1.391(5) . ?
C02L H02Q 0.9700 . ?
C02L H02R 0.9700 . ?
C02M H02S 0.9300 . ?
Cl1 C3 1.854(6) . ?
Cl1 C1 1.580(9) . ?
Cl2 C3 1.509(7) . ?
Cl2 C1 1.715(10) . ?
C3 C1 1.673(11) . ?

loop_
_geom_torsion_atom_site_label_1
_geom_torsion_atom_site_label_2
_geom_torsion_atom_site_label_3
_geom_torsion_atom_site_label_4
_geom_torsion
_geom_torsion_site_symmetry_1
_geom_torsion_site_symmetry_2
_geom_torsion_site_symmetry_3
_geom_torsion_site_symmetry_4
_geom_torsion_publ_flag
Ni01 S007 C01D C00K -147.29(15) . . . . ?
Ni01 S008 C00M C00L 94.15(17) . . . . ?
Ni01 S00A C01E C021 -178.85(17) . . . . ?
Ni01 S00C C00I C00Y 86.26(17) . . . . ?
Ni02 S006 C01L C02L 162.3(2) . . . . ?
Ni02 S009 C010 C015 -150.96(15) . . . . ?
Ni02 S00D C00P C01U 88.98(17) . . . . ?
Ni02 S00F C00N C00Z 93.48(16) . . . . ?
Ni03 S007 C01D C00K -63.24(18) . . . . ?
Ni03 S008 C00M C00L -176.19(14) . . . . ?
Ni03 S009 C010 C015 -66.72(17) . . . . ?
Ni03 S00F C00N C00Z -177.65(14) . . . . ?
Ni04 S006 C01L C02L -116.0(3) . . . . ?
Ni04 S00B C019 C012 65.37(17) . . . . ?
Ni04 S00D C00P C01U 177.58(14) . . . . ?
Ni04 S00E C00W C00X 92.59(17) . . . . ?
Ni05 S00A C01E C021 -97.56(19) . . . . ?
Ni05 S00B C019 C012 153.91(15) . . . . ?
Ni05 S00C C00I C00Y 174.14(14) . . . . ?
Ni05 S00E C00W C00X -171.24(14) . . . . ?
S006 C01L C02L C017 -175.0(3) . . . . ?
S009 C010 C015 C00V -60.0(2) . . . . ?
S00A C01E C021 C01N 177.99(18) . . . . ?
S00C C00I C00Y C00R 174.16(18) . . . . ?
S00D C00P C01U C00S 174.41(19) . . . . ?
S00E C00W C00X C016 178.70(17) . . . . ?
S00F C00N C00Z C011 -174.61(17) . . . . ?
C00J C00L C00M S008 159.29(17) . . . . ?
C00J C00T C01P C01X 0.2(4) . . . . ?
C00J C01W C01Y C01X 0.0(4) . . . . ?
C00K C00Q C01J C027 176.1(2) . . . . ?
C00L C00J C00T C01P -179.9(2) . . . . ?
C00L C00J C01W C01Y 179.9(2) . . . . ?
C00N C00Z C011 C01A -73.9(3) . . . . ?
C00N C00Z C011 C01K 104.4(3) . . . . ?
C00O C00Q C01J C027 -0.9(4) . . . . ?
C00O C01G C029 C027 -0.5(4) . . . . ?
C00Q C00K C01D S007 -61.7(2) . . . . ?
C00Q C00O C01G C029 -0.2(4) . . . . ?
C00Q C01J C027 C029 0.3(4) . . . . ?
C00R C01B C01H C018 0.3(4) . . . . ?
C00R C01C C01R C018 -0.3(4) . . . . ?
C00S C01M C02B C01T 1.0(4) . . . . ?
C00T C00J C00L C00M 23.1(3) . . . . ?
C00T C00J C01W C01Y 1.1(4) . . . . ?
C00T C01P C01X C01Y 0.9(4) . . . . ?
C00U C012 C019 S00B 179.48(17) . . . . ?
C00U C013 C02A C02C 0.2(4) . . . . ?
C00U C01I C02F C02C 0.1(4) . . . . ?
C00V C014 C01O C01Q -0.8(5) . . . . ?
C00V C01Z C023 C01Q -0.8(4) . . . . ?
C00W C00X C016 C01S 25.1(3) . . . . ?
C00W C00X C016 C02H -154.7(2) . . . . ?
C00X C016 C01S C026 -179.9(2) . . . . ?
C00X C016 C02H C02G 179.9(3) . . . . ?
C00Y C00R C01B C01H 179.8(2) . . . . ?
C00Y C00R C01C C01R -179.8(2) . . . . ?
C00Z C011 C01A C028 178.0(3) . . . . ?
C00Z C011 C01K C025 -178.2(3) . . . . ?
C011 C01A C028 C01F 0.6(5) . . . . ?
C011 C01K C025 C01F -0.2(5) . . . . ?
C012 C00U C013 C02A 177.6(2) . . . . ?
C012 C00U C01I C02F -177.8(2) . . . . ?
C013 C00U C012 C019 -34.8(3) . . . . ?
C013 C00U C01I C02F 1.0(4) . . . . ?
C013 C02A C02C C02F 0.9(4) . . . . ?
C014 C00V C015 C010 -52.2(3) . . . . ?
C014 C00V C01Z C023 1.5(4) . . . . ?
C014 C01O C01Q C023 1.5(5) . . . . ?
C015 C00V C014 C01O 179.8(3) . . . . ?
C015 C00V C01Z C023 -179.0(2) . . . . ?
C016 C01S C026 C02D -0.1(4) . . . . ?
C017 C02E C02N C02P 0.0 . . . . ?
C02E C017 C02I C02O 0.0 . . . . ?
C02E C017 C02L C01L 93.7(4) . . . . ?
C02E C02N C02P C02O 0.0 . . . . ?
C02N C02P C02O C02I 0.0 . . . . ?
C02P C02O C02I C017 0.0 . . . . ?
C02I C017 C02E C02N 0.0 . . . . ?
C02I C017 C02L C01L -86.8(4) . . . . ?
C01A C011 C01K C025 0.1(4) . . . . ?
C01B C00R C00Y C00I 77.3(3) . . . . ?
C01B C00R C01C C01R 1.1(4) . . . . ?
C01C C00R C00Y C00I -101.9(3) . . . . ?
C01C C00R C01B C01H -1.1(4) . . . . ?
C01D C00K C00Q C00O -48.7(3) . . . . ?
C01D C00K C00Q C01J 134.4(2) . . . . ?
C01G C00O C00Q C00K -176.1(2) . . . . ?
C01G C00O C00Q C01J 0.9(4) . . . . ?
C01H C018 C01R C01C -0.4(4) . . . . ?
C01I C00U C012 C019 143.9(2) . . . . ?
C01I C00U C013 C02A -1.2(4) . . . . ?
C01J C027 C029 C01G 0.4(4) . . . . ?
C01K C011 C01A C028 -0.3(4) . . . . ?
C01M C00S C01U C00P 112.3(3) . . . . ?
C01M C00S C024 C022 0.5(4) . . . . ?
C01N C01V C02J C02M -0.1(5) . . . . ?
C01N C020 C02K C02M 0.2(5) . . . . ?
C01O C01Q C023 C01Z -0.7(4) . . . . ?
C01P C01X C01Y C01W -0.9(4) . . . . ?
C01R C018 C01H C01B 0.4(4) . . . . ?
C01S C016 C02H C02G 0.1(4) . . . . ?
C01S C026 C02D C02G 0.3(5) . . . . ?
C01T C022 C024 C00S 1.3(4) . . . . ?
C01U C00S C01M C02B 178.1(2) . . . . ?
C01U C00S C024 C022 -179.3(3) . . . . ?
C01V C01N C020 C02K -2.1(4) . . . . ?
C01V C01N C021 C01E 62.1(3) . . . . ?
C01V C02J C02M C02K -1.9(5) . . . . ?
C01W C00J C00L C00M -155.7(2) . . . . ?
C01W C00J C00T C01P -1.1(4) . . . . ?
C01Z C00V C014 C01O -0.7(4) . . . . ?
C01Z C00V C015 C010 128.4(2) . . . . ?
C020 C01N C01V C02J 2.1(4) . . . . ?
C020 C01N C021 C01E -114.2(3) . . . . ?
C020 C02K C02M C02J 1.9(5) . . . . ?
C021 C01N C01V C02J -174.4(3) . . . . ?
C021 C01N C020 C02K 174.4(3) . . . . ?
C022 C01T C02B C01M 0.8(4) . . . . ?
C024 C00S C01M C02B -1.6(4) . . . . ?
C024 C00S C01U C00P -67.9(3) . . . . ?
C025 C01F C028 C01A -0.7(5) . . . . ?
C026 C02D C02G C02H -0.3(5) . . . . ?
C028 C01F C025 C01K 0.5(5) . . . . ?
C02A C02C C02F C01I -1.1(5) . . . . ?
C02B C01T C022 C024 -2.0(4) . . . . ?
C02D C02G C02H C016 0.1(5) . . . . ?
C02H C016 C01S C026 -0.1(4) . . . . ?
C02L C017 C02E C02N 179.5(2) . . . . ?
C02L C017 C02I C02O -179.5(2) . . . . ?
Cl1 C3 C1 Cl2 -176.8(5) . . . . ?
Cl2 C3 C1 Cl1 176.8(5) . . . . ?
C3 Cl1 C1 Cl2 3.0(5) . . . . ?
C3 Cl2 C1 Cl1 -3.5(6) . . . . ?
C1 Cl1 C3 Cl2 -3.3(5) . . . . ?
C1 Cl2 C3 Cl1 2.9(5) . . . . ?
